data_4305921
loop_
_publ_author_name
'Colleen Munro-Leighton'
'Yuee Feng'
'Jubo Zhang'
'Nikki M. Alsop'
'T. Brent Gunnoe'
'Paul D. Boyle'
'Jeffrey L. Petersen'

_publ_contact_author_address
;Department of Chemistry
North Carolina State University
Raleigh, NC  27695-8204
;
_publ_contact_author_email brent_gunnoe@ncsu.edu
_publ_contact_author_fax '(919) 515-8909'
_publ_contact_author_name 'T. Brent Gunnoe'
_publ_contact_author_phone '(919) 513-3704'
_publ_section_title
;
Preparation and Reactivity of a Monomeric Octahedral Platinum(IV) Amido
Complex
;
_journal_name_full 'Inorganic Chemistry'
_journal_page_first 6124
_journal_page_last 6126
_journal_paper_doi 10.1021/ic800843b
_journal_volume 47
_journal_year 2008
_chemical_formula_sum 'C55 H40 B Cl2 F24 N5 Pt'
_chemical_formula_weight 1503.72
_chemical_name_systematic
; 
 ? 
;
_space_group_IT_number 2
_symmetry_cell_setting triclinic
_symmetry_space_group_name_Hall '-P 1'
_symmetry_space_group_name_H-M 'P -1'
_atom_sites_solution_hydrogens geom
_atom_sites_solution_primary direct
_atom_sites_solution_secondary difmap
_audit_creation_method SHELXL-97
_cell_angle_alpha 89.1607(10)
_cell_angle_beta 87.3565(10)
_cell_angle_gamma 86.2580(9)
_cell_formula_units_Z 2
_cell_length_a 12.2756(2)
_cell_length_b 12.4946(2)
_cell_length_c 18.2037(4)
_cell_measurement_reflns_used 9525
_cell_measurement_temperature 110
_cell_measurement_theta_max 30.21
_cell_measurement_theta_min 2.24
_cell_volume 2782.95(9)
_computing_cell_refinement SAINT
_computing_data_collection Apex2
_computing_data_reduction SAINT
_computing_molecular_graphics NRCVAX
_computing_publication_material cif2tables.py
_computing_structure_refinement XL
_computing_structure_solution SIR92
_diffrn_ambient_temperature 110
_diffrn_measured_fraction_theta_full 0.978
_diffrn_measured_fraction_theta_max 0.978
_diffrn_measurement_device_type 'Bruker-Nonius X8 Apex2'
_diffrn_measurement_method 'omega and phi scans'
_diffrn_radiation_monochromator graphite
_diffrn_radiation_source 'fine-focus sealed tube'
_diffrn_radiation_type MoK\a
_diffrn_radiation_wavelength 0.71070
_diffrn_reflns_av_R_equivalents 0.0389
_diffrn_reflns_av_sigmaI/netI 0.0422
_diffrn_reflns_limit_h_max 19
_diffrn_reflns_limit_h_min -19
_diffrn_reflns_limit_k_max 19
_diffrn_reflns_limit_k_min -19
_diffrn_reflns_limit_l_max 28
_diffrn_reflns_limit_l_min -28
_diffrn_reflns_number 111195
_diffrn_reflns_theta_full 34.40
_diffrn_reflns_theta_max 34.40
_diffrn_reflns_theta_min 1.96
_exptl_absorpt_coefficient_mu 2.742
_exptl_absorpt_correction_T_max 0.6681
_exptl_absorpt_correction_T_min 0.4934
_exptl_absorpt_correction_type multi-scan
_exptl_absorpt_process_details SADABS
_exptl_crystal_colour colourless
_exptl_crystal_density_diffrn 1.794
_exptl_crystal_density_method 'not measured'
_exptl_crystal_description prism
_exptl_crystal_F_000 1476
_exptl_crystal_size_max 0.30
_exptl_crystal_size_mid 0.26
_exptl_crystal_size_min 0.16
_refine_diff_density_max 2.858
_refine_diff_density_min -2.185
_refine_diff_density_rms 0.138
_refine_ls_extinction_method none
_refine_ls_goodness_of_fit_ref 1.042
_refine_ls_hydrogen_treatment constr
_refine_ls_matrix_type full
_refine_ls_number_parameters 804
_refine_ls_number_reflns 22904
_refine_ls_number_restraints 0
_refine_ls_restrained_S_all 1.042
_refine_ls_R_factor_all 0.0509
_refine_ls_R_factor_gt 0.0389
_refine_ls_shift/su_max 0.003
_refine_ls_shift/su_mean 0.000
_refine_ls_structure_factor_coef Fsqd
_refine_ls_weighting_details 'calc w=1/[\s^2^(Fo^2^)+(0.0523P)^2^+2.6501P] where P=(Fo^2^+2Fc^2^)/3'
_refine_ls_weighting_scheme calc
_refine_ls_wR_factor_gt 0.0932
_refine_ls_wR_factor_ref 0.0988
_reflns_number_gt 19381
_reflns_number_total 22904
_reflns_threshold_expression >2sigma(I)
_cod_data_source_file ic800843b-file003_2.cif
_cod_data_source_block '[(NCN)PtMe2(NH2Ph)][BArF4]_(3)'
_cod_database_code 4305921

loop_
_symmetry_equiv_pos_as_xyz
'x, y, z'
'-x, -y, -z'

loop_
_atom_site_label
_atom_site_type_symbol
_atom_site_fract_x
_atom_site_fract_y
_atom_site_fract_z
_atom_site_U_iso_or_equiv
_atom_site_adp_type
_atom_site_occupancy
_atom_site_symmetry_multiplicity
_atom_site_calc_flag
_atom_site_refinement_flags
_atom_site_disorder_assembly
_atom_site_disorder_group
Pt1 Pt 0.949646(7) 0.982304(7) 0.746422(5) 0.01692(3) Uani 1 1 d . . .
N1 N 1.01372(18) 0.87374(16) 0.82919(12) 0.0198(4) Uani 1 1 d . . .
N2 N 0.9522(2) 0.79640(18) 0.85967(13) 0.0243(4) Uani 1 1 d . . .
N3 N 1.0627(2) 0.9024(2) 0.60225(13) 0.0264(5) Uani 1 1 d . . .
N4 N 1.08192(18) 0.93765(18) 0.67019(12) 0.0213(4) Uani 1 1 d . . .
N5 N 1.02735(19) 1.12648(17) 0.78229(13) 0.0236(4) Uani 1 1 d . . .
H5A H 1.0639 1.1538 0.7417 0.028 Uiso 1 1 calc R . .
H5B H 0.9719 1.1766 0.7956 0.028 Uiso 1 1 calc R . .
C1 C 0.8829(2) 1.0883(2) 0.67075(17) 0.0276(5) Uani 1 1 d . . .
H1A H 0.9381 1.1023 0.6317 0.041 Uiso 1 1 calc R . .
H1B H 0.8586 1.1557 0.6951 0.041 Uiso 1 1 calc R . .
H1C H 0.8204 1.0575 0.6494 0.041 Uiso 1 1 calc R . .
C2 C 0.8170(2) 1.0335(2) 0.81228(17) 0.0271(5) Uani 1 1 d . . .
H2A H 0.7521 0.9995 0.7970 0.041 Uiso 1 1 calc R . .
H2B H 0.8050 1.1116 0.8077 0.041 Uiso 1 1 calc R . .
H2C H 0.8304 1.0140 0.8636 0.041 Uiso 1 1 calc R . .
C3 C 1.1119(2) 0.8581(2) 0.85839(16) 0.0246(5) Uani 1 1 d . . .
H3 H 1.1725 0.9000 0.8472 0.029 Uiso 1 1 calc R . .
C4 C 1.1125(3) 0.7712(2) 0.90771(18) 0.0314(6) Uani 1 1 d . . .
H4 H 1.1715 0.7436 0.9358 0.038 Uiso 1 1 calc R . .
C5 C 1.0105(3) 0.7347(2) 0.90688(17) 0.0315(6) Uani 1 1 d . . .
H5 H 0.9849 0.6758 0.9348 0.038 Uiso 1 1 calc R . .
C6 C 0.8389(2) 0.7879(2) 0.84026(16) 0.0267(5) Uani 1 1 d . . .
H6A H 0.7939 0.8515 0.8585 0.032 Uiso 1 1 calc R . .
H6B H 0.8100 0.7234 0.8644 0.032 Uiso 1 1 calc R . .
C7 C 0.8303(2) 0.7803(2) 0.75841(16) 0.0233(5) Uani 1 1 d . . .
C8 C 0.8776(2) 0.8537(2) 0.70953(15) 0.0208(4) Uani 1 1 d . . .
C9 C 0.8848(2) 0.8274(2) 0.63471(16) 0.0258(5) Uani 1 1 d . . .
C10 C 0.8325(3) 0.7394(3) 0.60960(19) 0.0351(7) Uani 1 1 d . . .
H10 H 0.8360 0.7241 0.5585 0.042 Uiso 1 1 calc R . .
C11 C 0.7764(3) 0.6751(2) 0.6575(2) 0.0345(7) Uani 1 1 d . . .
H11 H 0.7362 0.6193 0.6396 0.041 Uiso 1 1 calc R . .
C12 C 0.7787(2) 0.6924(2) 0.73236(18) 0.0295(6) Uani 1 1 d . . .
H12 H 0.7453 0.6445 0.7662 0.035 Uiso 1 1 calc R . .
C13 C 0.9518(3) 0.8879(3) 0.57894(16) 0.0308(6) Uani 1 1 d . . .
H13A H 0.9565 0.8487 0.5319 0.037 Uiso 1 1 calc R . .
H13B H 0.9144 0.9593 0.5701 0.037 Uiso 1 1 calc R . .
C14 C 1.1568(3) 0.8829(2) 0.56293(18) 0.0317(6) Uani 1 1 d . . .
H14 H 1.1643 0.8574 0.5139 0.038 Uiso 1 1 calc R . .
C15 C 1.2402(2) 0.9063(2) 0.60609(18) 0.0310(6) Uani 1 1 d . . .
H15 H 1.3162 0.9006 0.5934 0.037 Uiso 1 1 calc R . .
C16 C 1.1901(2) 0.9402(2) 0.67239(16) 0.0245(5) Uani 1 1 d . . .
H16 H 1.2277 0.9621 0.7135 0.029 Uiso 1 1 calc R . .
C17 C 1.1023(2) 1.12028(19) 0.84099(15) 0.0227(5) Uani 1 1 d . . .
C18 C 1.2135(2) 1.1254(2) 0.82558(17) 0.0282(5) Uani 1 1 d . . .
H18 H 1.2405 1.1366 0.7765 0.034 Uiso 1 1 calc R . .
C19 C 1.2851(3) 1.1140(3) 0.8826(2) 0.0382(7) Uani 1 1 d . . .
H19 H 1.3615 1.1170 0.8725 0.046 Uiso 1 1 calc R . .
C20 C 1.2455(3) 1.0983(3) 0.9539(2) 0.0400(8) Uani 1 1 d . . .
H20 H 1.2946 1.0902 0.9928 0.048 Uiso 1 1 calc R . .
C21 C 1.1350(3) 1.0945(2) 0.96886(18) 0.0362(7) Uani 1 1 d . . .
H21 H 1.1082 1.0841 1.0181 0.043 Uiso 1 1 calc R . .
C22 C 1.0624(3) 1.1055(2) 0.91289(17) 0.0297(6) Uani 1 1 d . . .
H22 H 0.9861 1.1030 0.9235 0.036 Uiso 1 1 calc R . .
B1 B 0.5496(2) 0.3857(2) 0.74939(14) 0.0161(4) Uani 1 1 d . . .
C23 C 0.51091(19) 0.35438(18) 0.83362(13) 0.0159(4) Uani 1 1 d . . .
C24 C 0.4261(2) 0.4069(2) 0.87575(14) 0.0197(4) Uani 1 1 d . . .
H24 H 0.3864 0.4668 0.8549 0.024 Uiso 1 1 calc R . .
C25 C 0.3981(2) 0.3744(2) 0.94701(14) 0.0212(5) Uani 1 1 d . . .
C26 C 0.4521(2) 0.2863(2) 0.97946(14) 0.0216(5) Uani 1 1 d . . .
H26 H 0.4339 0.2651 1.0286 0.026 Uiso 1 1 calc R . .
C27 C 0.5339(2) 0.23017(19) 0.93749(13) 0.0183(4) Uani 1 1 d . . .
C28 C 0.5617(2) 0.26360(18) 0.86647(13) 0.0170(4) Uani 1 1 d . . .
H28 H 0.6175 0.2232 0.8391 0.020 Uiso 1 1 calc R . .
C29 C 0.3069(3) 0.4342(3) 0.98961(17) 0.0324(6) Uani 1 1 d . . .
F1 F 0.3015(4) 0.5359(2) 0.9775(2) 0.1142(18) Uani 1 1 d . . .
F2 F 0.2117(2) 0.4013(4) 0.9763(2) 0.1143(17) Uani 1 1 d . . .
F3 F 0.3127(2) 0.4219(2) 1.06157(12) 0.0677(8) Uani 1 1 d . . .
C30 C 0.5960(2) 0.1340(2) 0.96826(14) 0.0217(5) Uani 1 1 d . . .
F4 F 0.54864(16) 0.09556(13) 1.02974(9) 0.0293(4) Uani 1 1 d . . .
F5 F 0.69799(15) 0.15482(15) 0.98414(12) 0.0374(4) Uani 1 1 d . . .
F6 F 0.60647(15) 0.05291(13) 0.92010(9) 0.0277(3) Uani 1 1 d . . .
C31 C 0.68415(19) 0.38290(18) 0.73951(13) 0.0166(4) Uani 1 1 d . . .
C32 C 0.7524(2) 0.38979(19) 0.79824(14) 0.0188(4) Uani 1 1 d . . .
H32 H 0.7211 0.3899 0.8470 0.023 Uiso 1 1 calc R . .
C33 C 0.8645(2) 0.39650(19) 0.78781(16) 0.0221(5) Uani 1 1 d . . .
C34 C 0.9140(2) 0.3982(2) 0.71731(17) 0.0244(5) Uani 1 1 d . . .
H34 H 0.9905 0.4042 0.7100 0.029 Uiso 1 1 calc R . .
C35 C 0.8476(2) 0.3909(2) 0.65827(15) 0.0230(5) Uani 1 1 d . . .
C36 C 0.7353(2) 0.38242(19) 0.66922(14) 0.0200(4) Uani 1 1 d . . .
H36 H 0.6922 0.3761 0.6277 0.024 Uiso 1 1 calc R . .
C37 C 0.9323(2) 0.4046(2) 0.8536(2) 0.0330(7) Uani 1 1 d . . .
F7 F 1.03615(16) 0.3713(2) 0.84153(14) 0.0503(6) Uani 1 1 d . . .
F8 F 0.8971(2) 0.3458(3) 0.91008(14) 0.0671(8) Uani 1 1 d . . .
F9 F 0.9305(2) 0.50470(19) 0.87764(17) 0.0647(8) Uani 1 1 d . . .
C38 C 0.8964(3) 0.3926(3) 0.58152(18) 0.0342(7) Uani 1 1 d . . .
F10 F 0.9180(6) 0.3020(2) 0.5557(2) 0.187(3) Uani 1 1 d . . .
F11 F 0.9922(2) 0.4355(4) 0.57783(18) 0.1156(17) Uani 1 1 d . . .
F12 F 0.8415(2) 0.4536(3) 0.53792(14) 0.0865(12) Uani 1 1 d . . .
C39 C 0.51207(19) 0.50827(18) 0.72374(13) 0.0166(4) Uani 1 1 d . . .
C40 C 0.5065(2) 0.59522(19) 0.77155(13) 0.0182(4) Uani 1 1 d . . .
H40 H 0.5193 0.5824 0.8221 0.022 Uiso 1 1 calc R . .
C41 C 0.4829(2) 0.70021(19) 0.74724(14) 0.0203(4) Uani 1 1 d . . .
C42 C 0.4687(2) 0.72348(19) 0.67357(14) 0.0211(5) Uani 1 1 d . . .
H42 H 0.4546 0.7952 0.6569 0.025 Uiso 1 1 calc R . .
C43 C 0.4758(2) 0.63883(18) 0.62490(13) 0.0185(4) Uani 1 1 d . . .
C44 C 0.4954(2) 0.53336(18) 0.64980(13) 0.0166(4) Uani 1 1 d . . .
H44 H 0.4975 0.4768 0.6154 0.020 Uiso 1 1 calc R . .
C45 C 0.4712(2) 0.7884(2) 0.80240(15) 0.0260(5) Uani 1 1 d . . .
F13 F 0.56441(17) 0.80278(16) 0.83502(11) 0.0376(4) Uani 1 1 d . . .
F14 F 0.39935(18) 0.76644(18) 0.85715(12) 0.0460(5) Uani 1 1 d . . .
F15 F 0.4378(2) 0.88268(16) 0.77394(12) 0.0551(7) Uani 1 1 d . . .
C46 C 0.4652(2) 0.6589(2) 0.54424(14) 0.0242(5) Uani 1 1 d . . .
F16 F 0.3953(2) 0.59669(19) 0.51479(11) 0.0465(5) Uani 1 1 d . . .
F17 F 0.55938(19) 0.6386(2) 0.50649(11) 0.0477(6) Uani 1 1 d . . .
F18 F 0.4333(2) 0.75992(15) 0.52785(10) 0.0548(7) Uani 1 1 d . . .
C47 C 0.49886(19) 0.29756(18) 0.69749(12) 0.0154(4) Uani 1 1 d . . .
C48 C 0.38978(19) 0.31061(18) 0.67749(13) 0.0172(4) Uani 1 1 d . . .
H48 H 0.3467 0.3727 0.6933 0.021 Uiso 1 1 calc R . .
C49 C 0.34279(19) 0.23601(19) 0.63546(13) 0.0173(4) Uani 1 1 d . . .
C50 C 0.4016(2) 0.14284(18) 0.61185(14) 0.0181(4) Uani 1 1 d . . .
H50 H 0.3696 0.0923 0.5824 0.022 Uiso 1 1 calc R . .
C51 C 0.50879(19) 0.12651(18) 0.63282(13) 0.0173(4) Uani 1 1 d . . .
C52 C 0.55639(19) 0.20245(18) 0.67441(13) 0.0165(4) Uani 1 1 d . . .
H52 H 0.6301 0.1892 0.6875 0.020 Uiso 1 1 calc R . .
C53 C 0.2276(2) 0.2588(2) 0.61371(16) 0.0231(5) Uani 1 1 d . . .
F19 F 0.21546(14) 0.34572(14) 0.57157(10) 0.0306(4) Uani 1 1 d . . .
F20 F 0.15840(15) 0.2759(2) 0.67254(11) 0.0428(5) Uani 1 1 d . . .
F21 F 0.18836(16) 0.17888(16) 0.57700(14) 0.0452(5) Uani 1 1 d . . .
C54 C 0.5760(2) 0.02792(19) 0.60960(15) 0.0203(4) Uani 1 1 d . . .
F22 F 0.62405(15) -0.02304(13) 0.66583(10) 0.0292(4) Uani 1 1 d . . .
F23 F 0.65774(14) 0.04983(13) 0.56054(10) 0.0286(3) Uani 1 1 d . . .
F24 F 0.51779(15) -0.04412(13) 0.57741(11) 0.0312(4) Uani 1 1 d . . .
C1S C 0.1386(8) 0.6508(7) 0.7199(5) 0.076(2) Uiso 0.681(5) 1 d P A 1
H1S1 H 0.0617 0.6683 0.7368 0.092 Uiso 0.681(5) 1 calc PR A 1
H1S2 H 0.1796 0.7157 0.7254 0.092 Uiso 0.681(5) 1 calc PR A 1
Cl1 Cl 0.19457(14) 0.54739(16) 0.77437(9) 0.0899(5) Uani 0.681(5) 1 d P A 1
Cl2 Cl 0.1429(3) 0.61571(17) 0.62861(10) 0.0929(11) Uani 0.681(5) 1 d P A 1
C1S' C 0.2045(19) 0.6037(18) 0.6871(13) 0.088(6) Uiso 0.319(5) 1 d P A 2
H1S3 H 0.2300 0.5486 0.6506 0.106 Uiso 0.319(5) 1 calc PR A 2
H1S4 H 0.2563 0.6612 0.6854 0.106 Uiso 0.319(5) 1 calc PR A 2
Cl1' Cl 0.19457(14) 0.54739(16) 0.77437(9) 0.0899(5) Uani 0.319(5) 1 d P A 2
Cl2' Cl 0.0731(3) 0.6559(4) 0.6689(4) 0.099(3) Uani 0.319(5) 1 d P A 2

loop_
_atom_site_aniso_label
_atom_site_aniso_U_11
_atom_site_aniso_U_22
_atom_site_aniso_U_33
_atom_site_aniso_U_23
_atom_site_aniso_U_13
_atom_site_aniso_U_12
Pt1 0.01557(4) 0.01742(4) 0.01791(5) -0.00151(3) -0.00080(3) -0.00180(3)
N1 0.0208(9) 0.0191(9) 0.0201(10) -0.0006(7) -0.0010(8) -0.0041(7)
N2 0.0287(11) 0.0226(10) 0.0222(11) 0.0032(8) -0.0013(9) -0.0077(8)
N3 0.0284(12) 0.0316(11) 0.0192(11) -0.0048(9) 0.0027(9) -0.0054(9)
N4 0.0203(10) 0.0255(10) 0.0181(10) -0.0013(8) 0.0001(8) -0.0026(8)
N5 0.0258(11) 0.0201(9) 0.0256(11) 0.0021(8) -0.0062(9) -0.0036(8)
C1 0.0248(12) 0.0269(12) 0.0314(14) 0.0057(10) -0.0079(11) -0.0013(10)
C2 0.0223(12) 0.0279(12) 0.0307(14) -0.0073(10) 0.0048(10) 0.0006(9)
C3 0.0262(12) 0.0208(10) 0.0274(13) 0.0001(9) -0.0065(10) -0.0031(9)
C4 0.0389(16) 0.0247(12) 0.0314(15) 0.0044(11) -0.0129(12) -0.0007(11)
C5 0.0430(17) 0.0229(12) 0.0296(15) 0.0069(10) -0.0075(13) -0.0073(11)
C6 0.0241(12) 0.0303(13) 0.0263(13) 0.0014(10) 0.0039(10) -0.0095(10)
C7 0.0194(11) 0.0235(11) 0.0276(13) -0.0023(9) -0.0010(9) -0.0048(9)
C8 0.0178(10) 0.0228(10) 0.0224(12) -0.0045(9) -0.0017(9) -0.0034(8)
C9 0.0242(12) 0.0296(12) 0.0245(13) -0.0050(10) -0.0041(10) -0.0062(10)
C10 0.0354(16) 0.0399(16) 0.0315(16) -0.0143(12) -0.0075(13) -0.0072(13)
C11 0.0312(15) 0.0296(13) 0.0447(18) -0.0098(12) -0.0100(13) -0.0106(11)
C12 0.0240(13) 0.0261(12) 0.0394(16) -0.0014(11) -0.0052(11) -0.0074(10)
C13 0.0301(14) 0.0446(16) 0.0188(12) -0.0045(11) -0.0029(11) -0.0096(12)
C14 0.0352(15) 0.0312(13) 0.0273(14) -0.0013(11) 0.0101(12) -0.0003(11)
C15 0.0236(13) 0.0302(13) 0.0378(16) 0.0009(11) 0.0095(12) 0.0008(10)
C16 0.0187(11) 0.0258(11) 0.0286(13) 0.0028(10) 0.0032(10) -0.0021(9)
C17 0.0296(13) 0.0155(9) 0.0237(12) -0.0016(8) -0.0067(10) -0.0028(9)
C18 0.0301(14) 0.0269(12) 0.0290(14) 0.0009(10) -0.0077(11) -0.0077(10)
C19 0.0336(16) 0.0340(15) 0.049(2) -0.0005(14) -0.0177(14) -0.0069(12)
C20 0.055(2) 0.0283(14) 0.0386(18) -0.0014(12) -0.0256(16) -0.0023(13)
C21 0.060(2) 0.0260(13) 0.0234(14) -0.0029(10) -0.0097(14) -0.0050(13)
C22 0.0399(16) 0.0226(11) 0.0274(14) -0.0045(10) -0.0024(12) -0.0051(11)
B1 0.0159(11) 0.0189(10) 0.0136(11) -0.0003(8) 0.0000(9) -0.0021(8)
C23 0.0156(9) 0.0197(9) 0.0125(10) -0.0004(7) 0.0009(8) -0.0027(7)
C24 0.0195(10) 0.0222(10) 0.0173(11) -0.0002(8) 0.0013(8) -0.0015(8)
C25 0.0208(11) 0.0251(11) 0.0172(11) -0.0014(9) 0.0050(9) -0.0015(9)
C26 0.0243(12) 0.0270(11) 0.0135(10) 0.0014(8) 0.0033(9) -0.0051(9)
C27 0.0208(11) 0.0203(10) 0.0143(10) 0.0008(8) -0.0013(8) -0.0047(8)
C28 0.0185(10) 0.0197(9) 0.0129(10) -0.0004(7) 0.0011(8) -0.0032(8)
C29 0.0333(15) 0.0382(15) 0.0236(14) 0.0001(11) 0.0120(11) 0.0040(12)
F1 0.158(3) 0.0497(15) 0.115(3) 0.0301(17) 0.110(3) 0.0499(19)
F2 0.0262(12) 0.190(4) 0.127(3) -0.106(3) 0.0123(16) 0.0044(18)
F3 0.0767(18) 0.094(2) 0.0257(11) -0.0058(12) 0.0178(11) 0.0356(16)
C30 0.0248(12) 0.0236(11) 0.0171(11) 0.0027(8) -0.0023(9) -0.0041(9)
F4 0.0480(11) 0.0244(7) 0.0150(7) 0.0041(6) 0.0032(7) -0.0028(7)
F5 0.0293(9) 0.0366(9) 0.0479(12) 0.0135(8) -0.0166(8) -0.0065(7)
F6 0.0374(9) 0.0249(7) 0.0198(8) -0.0001(6) 0.0043(7) 0.0027(6)
C31 0.0170(10) 0.0150(9) 0.0176(10) 0.0003(7) 0.0026(8) -0.0034(7)
C32 0.0174(10) 0.0197(10) 0.0194(11) -0.0032(8) -0.0008(8) -0.0019(8)
C33 0.0190(11) 0.0166(9) 0.0308(13) -0.0028(9) -0.0028(9) -0.0015(8)
C34 0.0164(10) 0.0195(10) 0.0366(15) -0.0006(10) 0.0052(10) -0.0008(8)
C35 0.0213(11) 0.0193(10) 0.0271(13) 0.0026(9) 0.0086(10) 0.0011(8)
C36 0.0202(11) 0.0193(10) 0.0199(11) 0.0005(8) 0.0030(9) 0.0007(8)
C37 0.0216(12) 0.0298(13) 0.0486(19) -0.0120(13) -0.0100(12) 0.0007(10)
F7 0.0242(9) 0.0600(14) 0.0674(16) -0.0250(12) -0.0165(10) 0.0084(9)
F8 0.0539(15) 0.106(2) 0.0459(14) 0.0211(14) -0.0308(12) -0.0274(15)
F9 0.0577(15) 0.0482(13) 0.090(2) -0.0464(13) -0.0388(14) 0.0169(11)
C38 0.0305(14) 0.0345(14) 0.0346(16) 0.0081(12) 0.0154(12) 0.0061(11)
F10 0.427(9) 0.0424(16) 0.076(2) -0.0124(15) 0.159(4) -0.014(3)
F11 0.0429(16) 0.247(5) 0.0566(19) 0.047(3) 0.0151(14) -0.034(2)
F12 0.0636(17) 0.157(3) 0.0290(12) 0.0268(16) 0.0156(12) 0.047(2)
C39 0.0168(10) 0.0196(9) 0.0132(10) -0.0010(7) 0.0016(8) -0.0022(8)
C40 0.0206(10) 0.0198(10) 0.0144(10) -0.0005(8) 0.0009(8) -0.0028(8)
C41 0.0260(12) 0.0186(10) 0.0162(11) -0.0051(8) 0.0018(9) -0.0021(8)
C42 0.0280(12) 0.0175(10) 0.0176(11) -0.0015(8) 0.0009(9) -0.0005(8)
C43 0.0241(11) 0.0170(9) 0.0142(10) 0.0004(8) 0.0020(8) -0.0005(8)
C44 0.0206(10) 0.0162(9) 0.0127(10) -0.0015(7) 0.0021(8) -0.0003(7)
C45 0.0349(14) 0.0234(11) 0.0198(12) -0.0071(9) -0.0001(10) -0.0017(10)
F13 0.0382(10) 0.0430(10) 0.0330(10) -0.0197(8) -0.0006(8) -0.0106(8)
F14 0.0475(12) 0.0532(12) 0.0380(11) -0.0284(9) 0.0205(9) -0.0174(10)
F15 0.104(2) 0.0252(9) 0.0354(11) -0.0121(8) -0.0172(12) 0.0176(11)
C46 0.0369(14) 0.0190(10) 0.0159(11) 0.0010(8) 0.0017(10) 0.0017(9)
F16 0.0628(15) 0.0570(13) 0.0234(9) 0.0079(9) -0.0177(9) -0.0219(11)
F17 0.0478(12) 0.0717(15) 0.0203(9) 0.0068(9) 0.0137(8) 0.0091(11)
F18 0.118(2) 0.0235(8) 0.0193(9) 0.0020(7) -0.0030(11) 0.0211(11)
C47 0.0169(9) 0.0177(9) 0.0115(9) 0.0007(7) 0.0006(8) -0.0025(7)
C48 0.0172(10) 0.0180(9) 0.0162(10) 0.0019(8) 0.0015(8) -0.0014(7)
C49 0.0130(9) 0.0215(10) 0.0178(11) 0.0030(8) -0.0024(8) -0.0029(7)
C50 0.0181(10) 0.0185(9) 0.0183(11) 0.0014(8) -0.0020(8) -0.0047(8)
C51 0.0165(10) 0.0166(9) 0.0186(11) 0.0002(8) 0.0003(8) -0.0018(7)
C52 0.0163(10) 0.0177(9) 0.0157(10) 0.0007(7) -0.0016(8) -0.0026(7)
C53 0.0192(11) 0.0244(11) 0.0260(13) 0.0033(9) -0.0047(9) -0.0029(9)
F19 0.0251(8) 0.0327(8) 0.0337(9) 0.0109(7) -0.0077(7) 0.0014(7)
F20 0.0174(8) 0.0752(15) 0.0336(10) 0.0128(10) 0.0041(7) 0.0058(9)
F21 0.0299(10) 0.0313(9) 0.0770(16) -0.0096(9) -0.0290(10) -0.0020(7)
C54 0.0194(10) 0.0187(10) 0.0229(12) -0.0018(8) -0.0018(9) -0.0015(8)
F22 0.0347(9) 0.0224(7) 0.0299(9) 0.0017(6) -0.0068(7) 0.0066(6)
F23 0.0260(8) 0.0273(8) 0.0313(9) -0.0041(6) 0.0087(7) 0.0004(6)
F24 0.0282(8) 0.0223(7) 0.0442(11) -0.0121(7) -0.0071(8) -0.0023(6)
Cl1 0.0774(9) 0.1221(13) 0.0672(9) -0.0039(8) -0.0208(7) 0.0287(9)
Cl2 0.173(3) 0.0636(11) 0.0366(9) -0.0048(7) -0.0099(12) 0.0358(14)
Cl1' 0.0774(9) 0.1221(13) 0.0672(9) -0.0039(8) -0.0208(7) 0.0287(9)
Cl2' 0.049(2) 0.085(3) 0.153(6) 0.073(4) 0.028(3) 0.019(2)

loop_
_atom_type_symbol
_atom_type_description
_atom_type_scat_dispersion_real
_atom_type_scat_dispersion_imag
_atom_type_scat_source
C C 0.0033 0.0016 'International Tables Vol C Tables 4.2.6.8 and 6.1.1.4'
H H 0.0000 0.0000 'International Tables Vol C Tables 4.2.6.8 and 6.1.1.4'
B B 0.0013 0.0007 'International Tables Vol C Tables 4.2.6.8 and 6.1.1.4'
Cl Cl 0.1484 0.1585 'International Tables Vol C Tables 4.2.6.8 and 6.1.1.4'
F F 0.0171 0.0103 'International Tables Vol C Tables 4.2.6.8 and 6.1.1.4'
N N 0.0061 0.0033 'International Tables Vol C Tables 4.2.6.8 and 6.1.1.4'
Pt Pt -1.7033 8.3905 'International Tables Vol C Tables 4.2.6.8 and 6.1.1.4'

loop_
_geom_angle_atom_site_label_1
_geom_angle_atom_site_label_2
_geom_angle_atom_site_label_3
_geom_angle
_geom_angle_site_symmetry_1
_geom_angle_site_symmetry_3
_geom_angle_publ_flag
C8 Pt1 C2 94.04(11) . . ?
C8 Pt1 C1 95.09(11) . . ?
C2 Pt1 C1 84.23(12) . . ?
C8 Pt1 N4 86.04(9) . . ?
C2 Pt1 N4 174.92(10) . . ?
C1 Pt1 N4 90.70(11) . . ?
C8 Pt1 N1 85.26(9) . . ?
C2 Pt1 N1 93.19(11) . . ?
C1 Pt1 N1 177.41(10) . . ?
N4 Pt1 N1 91.88(8) . . ?
C8 Pt1 N5 177.59(9) . . ?
C2 Pt1 N5 86.56(11) . . ?
C1 Pt1 N5 82.64(10) . . ?
N4 Pt1 N5 93.15(9) . . ?
N1 Pt1 N5 97.05(8) . . ?
C3 N1 N2 105.6(2) . . ?
C3 N1 Pt1 133.42(18) . . ?
N2 N1 Pt1 120.89(17) . . ?
C5 N2 N1 110.6(2) . . ?
C5 N2 C6 128.2(2) . . ?
N1 N2 C6 121.2(2) . . ?
C14 N3 N4 110.7(3) . . ?
C14 N3 C13 127.3(3) . . ?
N4 N3 C13 122.1(2) . . ?
C16 N4 N3 105.8(2) . . ?
C16 N4 Pt1 133.33(19) . . ?
N3 N4 Pt1 120.79(17) . . ?
C17 N5 Pt1 121.00(16) . . ?
C17 N5 H5A 107.1 . . ?
Pt1 N5 H5A 107.1 . . ?
C17 N5 H5B 107.1 . . ?
Pt1 N5 H5B 107.1 . . ?
H5A N5 H5B 106.8 . . ?
Pt1 C1 H1A 109.5 . . ?
Pt1 C1 H1B 109.5 . . ?
H1A C1 H1B 109.5 . . ?
Pt1 C1 H1C 109.5 . . ?
H1A C1 H1C 109.5 . . ?
H1B C1 H1C 109.5 . . ?
Pt1 C2 H2A 109.5 . . ?
Pt1 C2 H2B 109.5 . . ?
H2A C2 H2B 109.5 . . ?
Pt1 C2 H2C 109.5 . . ?
H2A C2 H2C 109.5 . . ?
H2B C2 H2C 109.5 . . ?
N1 C3 C4 110.3(3) . . ?
N1 C3 H3 124.8 . . ?
C4 C3 H3 124.8 . . ?
C5 C4 C3 105.4(3) . . ?
C5 C4 H4 127.3 . . ?
C3 C4 H4 127.3 . . ?
N2 C5 C4 108.1(3) . . ?
N2 C5 H5 125.9 . . ?
C4 C5 H5 125.9 . . ?
N2 C6 C7 111.2(2) . . ?
N2 C6 H6A 109.4 . . ?
C7 C6 H6A 109.4 . . ?
N2 C6 H6B 109.4 . . ?
C7 C6 H6B 109.4 . . ?
H6A C6 H6B 108.0 . . ?
C12 C7 C8 120.9(3) . . ?
C12 C7 C6 117.1(3) . . ?
C8 C7 C6 121.9(2) . . ?
C7 C8 C9 117.3(2) . . ?
C7 C8 Pt1 121.28(19) . . ?
C9 C8 Pt1 121.0(2) . . ?
C10 C9 C8 120.4(3) . . ?
C10 C9 C13 117.2(3) . . ?
C8 C9 C13 122.3(2) . . ?
C11 C10 C9 121.0(3) . . ?
C11 C10 H10 119.5 . . ?
C9 C10 H10 119.5 . . ?
C10 C11 C12 119.3(3) . . ?
C10 C11 H11 120.3 . . ?
C12 C11 H11 120.3 . . ?
C11 C12 C7 120.2(3) . . ?
C11 C12 H12 119.9 . . ?
C7 C12 H12 119.9 . . ?
N3 C13 C9 112.8(2) . . ?
N3 C13 H13A 109.0 . . ?
C9 C13 H13A 109.0 . . ?
N3 C13 H13B 109.0 . . ?
C9 C13 H13B 109.0 . . ?
H13A C13 H13B 107.8 . . ?
N3 C14 C15 107.7(3) . . ?
N3 C14 H14 126.2 . . ?
C15 C14 H14 126.2 . . ?
C14 C15 C16 105.5(3) . . ?
C14 C15 H15 127.3 . . ?
C16 C15 H15 127.3 . . ?
N4 C16 C15 110.4(3) . . ?
N4 C16 H16 124.8 . . ?
C15 C16 H16 124.8 . . ?
C18 C17 C22 120.4(3) . . ?
C18 C17 N5 120.2(3) . . ?
C22 C17 N5 119.3(3) . . ?
C17 C18 C19 119.4(3) . . ?
C17 C18 H18 120.3 . . ?
C19 C18 H18 120.3 . . ?
C20 C19 C18 120.1(3) . . ?
C20 C19 H19 119.9 . . ?
C18 C19 H19 119.9 . . ?
C21 C20 C19 120.1(3) . . ?
C21 C20 H20 119.9 . . ?
C19 C20 H20 119.9 . . ?
C20 C21 C22 120.7(3) . . ?
C20 C21 H21 119.7 . . ?
C22 C21 H21 119.7 . . ?
C21 C22 C17 119.3(3) . . ?
C21 C22 H22 120.3 . . ?
C17 C22 H22 120.3 . . ?
C47 B1 C23 105.51(18) . . ?
C47 B1 C39 111.21(19) . . ?
C23 B1 C39 114.69(19) . . ?
C47 B1 C31 111.77(19) . . ?
C23 B1 C31 111.00(19) . . ?
C39 B1 C31 102.84(18) . . ?
C24 C23 C28 115.6(2) . . ?
C24 C23 B1 125.9(2) . . ?
C28 C23 B1 118.39(19) . . ?
C25 C24 C23 122.1(2) . . ?
C25 C24 H24 118.9 . . ?
C23 C24 H24 118.9 . . ?
C26 C25 C24 121.2(2) . . ?
C26 C25 C29 119.0(2) . . ?
C24 C25 C29 119.7(2) . . ?
C25 C26 C27 117.6(2) . . ?
C25 C26 H26 121.2 . . ?
C27 C26 H26 121.2 . . ?
C28 C27 C26 120.7(2) . . ?
C28 C27 C30 118.2(2) . . ?
C26 C27 C30 121.0(2) . . ?
C27 C28 C23 122.6(2) . . ?
C27 C28 H28 118.7 . . ?
C23 C28 H28 118.7 . . ?
F1 C29 F2 106.7(4) . . ?
F1 C29 F3 105.8(3) . . ?
F2 C29 F3 103.7(3) . . ?
F1 C29 C25 113.9(3) . . ?
F2 C29 C25 112.7(3) . . ?
F3 C29 C25 113.4(3) . . ?
F4 C30 F5 106.9(2) . . ?
F4 C30 F6 106.7(2) . . ?
F5 C30 F6 105.9(2) . . ?
F4 C30 C27 113.1(2) . . ?
F5 C30 C27 112.2(2) . . ?
F6 C30 C27 111.7(2) . . ?
C32 C31 C36 116.1(2) . . ?
C32 C31 B1 123.4(2) . . ?
C36 C31 B1 120.3(2) . . ?
C33 C32 C31 122.2(2) . . ?
C33 C32 H32 118.9 . . ?
C31 C32 H32 118.9 . . ?
C32 C33 C34 121.0(3) . . ?
C32 C33 C37 119.1(3) . . ?
C34 C33 C37 119.9(3) . . ?
C35 C34 C33 117.6(2) . . ?
C35 C34 H34 121.2 . . ?
C33 C34 H34 121.2 . . ?
C34 C35 C36 121.0(2) . . ?
C34 C35 C38 119.8(3) . . ?
C36 C35 C38 119.2(3) . . ?
C35 C36 C31 122.1(3) . . ?
C35 C36 H36 119.0 . . ?
C31 C36 H36 119.0 . . ?
F7 C37 F8 105.2(3) . . ?
F7 C37 F9 107.2(3) . . ?
F8 C37 F9 106.1(3) . . ?
F7 C37 C33 113.7(3) . . ?
F8 C37 C33 112.4(3) . . ?
F9 C37 C33 111.8(3) . . ?
F10 C38 F12 112.0(5) . . ?
F10 C38 F11 103.0(4) . . ?
F12 C38 F11 101.8(3) . . ?
F10 C38 C35 113.5(3) . . ?
F12 C38 C35 113.4(2) . . ?
F11 C38 C35 112.1(3) . . ?
C40 C39 C44 115.9(2) . . ?
C40 C39 B1 122.9(2) . . ?
C44 C39 B1 120.8(2) . . ?
C41 C40 C39 122.0(2) . . ?
C41 C40 H40 119.0 . . ?
C39 C40 H40 119.0 . . ?
C42 C41 C40 121.1(2) . . ?
C42 C41 C45 119.9(2) . . ?
C40 C41 C45 118.9(2) . . ?
C41 C42 C43 117.9(2) . . ?
C41 C42 H42 121.0 . . ?
C43 C42 H42 121.0 . . ?
C42 C43 C44 120.8(2) . . ?
C42 C43 C46 120.6(2) . . ?
C44 C43 C46 118.6(2) . . ?
C43 C44 C39 122.2(2) . . ?
C43 C44 H44 118.9 . . ?
C39 C44 H44 118.9 . . ?
F15 C45 F13 106.7(2) . . ?
F15 C45 F14 106.9(3) . . ?
F13 C45 F14 105.2(2) . . ?
F15 C45 C41 113.4(2) . . ?
F13 C45 C41 112.7(2) . . ?
F14 C45 C41 111.4(2) . . ?
F17 C46 F16 105.2(2) . . ?
F17 C46 F18 105.8(2) . . ?
F16 C46 F18 107.1(3) . . ?
F17 C46 C43 112.0(2) . . ?
F16 C46 C43 112.9(2) . . ?
F18 C46 C43 113.3(2) . . ?
C52 C47 C48 115.8(2) . . ?
C52 C47 B1 123.6(2) . . ?
C48 C47 B1 120.4(2) . . ?
C49 C48 C47 122.2(2) . . ?
C49 C48 H48 118.9 . . ?
C47 C48 H48 118.9 . . ?
C48 C49 C50 121.3(2) . . ?
C48 C49 C53 118.6(2) . . ?
C50 C49 C53 120.0(2) . . ?
C51 C50 C49 117.6(2) . . ?
C51 C50 H50 121.2 . . ?
C49 C50 H50 121.2 . . ?
C50 C51 C52 121.0(2) . . ?
C50 C51 C54 120.2(2) . . ?
C52 C51 C54 118.8(2) . . ?
C51 C52 C47 122.1(2) . . ?
C51 C52 H52 118.9 . . ?
C47 C52 H52 118.9 . . ?
F19 C53 F21 106.5(2) . . ?
F19 C53 F20 105.8(2) . . ?
F21 C53 F20 105.7(2) . . ?
F19 C53 C49 112.7(2) . . ?
F21 C53 C49 113.6(2) . . ?
F20 C53 C49 111.9(2) . . ?
F22 C54 F24 106.5(2) . . ?
F22 C54 F23 105.8(2) . . ?
F24 C54 F23 106.0(2) . . ?
F22 C54 C51 112.7(2) . . ?
F24 C54 C51 113.0(2) . . ?
F23 C54 C51 112.2(2) . . ?
Cl2 C1S Cl1 111.4(5) . . ?
Cl2 C1S H1S1 109.4 . . ?
Cl1 C1S H1S1 109.4 . . ?
Cl2 C1S H1S2 109.4 . . ?
Cl1 C1S H1S2 109.4 . . ?
H1S1 C1S H1S2 108.0 . . ?
Cl2' C1S' H1S3 110.6 . . ?
Cl2' C1S' H1S4 110.6 . . ?
H1S3 C1S' H1S4 108.7 . . ?

loop_
_geom_bond_atom_site_label_1
_geom_bond_atom_site_label_2
_geom_bond_distance
_geom_bond_site_symmetry_2
_geom_bond_publ_flag
Pt1 C8 2.022(3) . ?
Pt1 C2 2.051(3) . ?
Pt1 C1 2.057(3) . ?
Pt1 N4 2.138(2) . ?
Pt1 N1 2.154(2) . ?
Pt1 N5 2.213(2) . ?
N1 C3 1.341(3) . ?
N1 N2 1.361(3) . ?
N2 C5 1.346(4) . ?
N2 C6 1.462(4) . ?
N3 C14 1.341(4) . ?
N3 N4 1.355(3) . ?
N3 C13 1.468(4) . ?
N4 C16 1.333(3) . ?
N5 C17 1.440(3) . ?
N5 H5A 0.9200 . ?
N5 H5B 0.9200 . ?
C1 H1A 0.9800 . ?
C1 H1B 0.9800 . ?
C1 H1C 0.9800 . ?
C2 H2A 0.9800 . ?
C2 H2B 0.9800 . ?
C2 H2C 0.9800 . ?
C3 C4 1.398(4) . ?
C3 H3 0.9500 . ?
C4 C5 1.361(5) . ?
C4 H4 0.9500 . ?
C5 H5 0.9500 . ?
C6 C7 1.503(4) . ?
C6 H6A 0.9900 . ?
C6 H6B 0.9900 . ?
C7 C12 1.402(4) . ?
C7 C8 1.402(4) . ?
C8 C9 1.403(4) . ?
C9 C10 1.402(4) . ?
C9 C13 1.503(4) . ?
C10 C11 1.370(5) . ?
C10 H10 0.9500 . ?
C11 C12 1.384(5) . ?
C11 H11 0.9500 . ?
C12 H12 0.9500 . ?
C13 H13A 0.9900 . ?
C13 H13B 0.9900 . ?
C14 C15 1.367(5) . ?
C14 H14 0.9500 . ?
C15 C16 1.388(4) . ?
C15 H15 0.9500 . ?
C16 H16 0.9500 . ?
C17 C18 1.386(4) . ?
C17 C22 1.390(4) . ?
C18 C19 1.392(4) . ?
C18 H18 0.9500 . ?
C19 C20 1.381(5) . ?
C19 H19 0.9500 . ?
C20 C21 1.375(6) . ?
C20 H20 0.9500 . ?
C21 C22 1.383(5) . ?
C21 H21 0.9500 . ?
C22 H22 0.9500 . ?
B1 C47 1.634(4) . ?
B1 C23 1.634(3) . ?
B1 C39 1.637(3) . ?
B1 C31 1.651(4) . ?
C23 C24 1.398(3) . ?
C23 C28 1.398(3) . ?
C24 C25 1.389(3) . ?
C24 H24 0.9500 . ?
C25 C26 1.386(4) . ?
C25 C29 1.497(4) . ?
C26 C27 1.392(3) . ?
C26 H26 0.9500 . ?
C27 C28 1.387(3) . ?
C27 C30 1.496(3) . ?
C28 H28 0.9500 . ?
C29 F1 1.284(4) . ?
C29 F2 1.298(5) . ?
C29 F3 1.321(4) . ?
C30 F4 1.335(3) . ?
C30 F5 1.341(3) . ?
C30 F6 1.345(3) . ?
C31 C32 1.395(3) . ?
C31 C36 1.399(3) . ?
C32 C33 1.389(3) . ?
C32 H32 0.9500 . ?
C33 C34 1.395(4) . ?
C33 C37 1.498(4) . ?
C34 C35 1.387(4) . ?
C34 H34 0.9500 . ?
C35 C36 1.394(4) . ?
C35 C38 1.495(4) . ?
C36 H36 0.9500 . ?
C37 F7 1.324(4) . ?
C37 F8 1.328(4) . ?
C37 F9 1.330(4) . ?
C38 F10 1.241(4) . ?
C38 F12 1.276(4) . ?
C38 F11 1.322(5) . ?
C39 C40 1.398(3) . ?
C39 C44 1.399(3) . ?
C40 C41 1.395(3) . ?
C40 H40 0.9500 . ?
C41 C42 1.384(4) . ?
C41 C45 1.497(3) . ?
C42 C43 1.385(3) . ?
C42 H42 0.9500 . ?
C43 C44 1.397(3) . ?
C43 C46 1.496(4) . ?
C44 H44 0.9500 . ?
C45 F15 1.328(3) . ?
C45 F13 1.337(4) . ?
C45 F14 1.337(3) . ?
C46 F17 1.330(3) . ?
C46 F16 1.330(4) . ?
C46 F18 1.331(3) . ?
C47 C52 1.402(3) . ?
C47 C48 1.403(3) . ?
C48 C49 1.385(3) . ?
C48 H48 0.9500 . ?
C49 C50 1.392(3) . ?
C49 C53 1.495(3) . ?
C50 C51 1.388(3) . ?
C50 H50 0.9500 . ?
C51 C52 1.396(3) . ?
C51 C54 1.492(3) . ?
C52 H52 0.9500 . ?
C53 F19 1.325(3) . ?
C53 F21 1.337(3) . ?
C53 F20 1.346(3) . ?
C54 F22 1.337(3) . ?
C54 F24 1.342(3) . ?
C54 F23 1.351(3) . ?
C1S Cl2 1.722(10) . ?
C1S Cl1 1.742(9) . ?
C1S H1S1 0.9900 . ?
C1S H1S2 0.9900 . ?
C1S' Cl2' 1.74(2) . ?
C1S' H1S3 0.9900 . ?
C1S' H1S4 0.9900 . ?

loop_
_geom_torsion_atom_site_label_1
_geom_torsion_atom_site_label_2
_geom_torsion_atom_site_label_3
_geom_torsion_atom_site_label_4
_geom_torsion
_geom_torsion_site_symmetry_1
_geom_torsion_site_symmetry_2
_geom_torsion_site_symmetry_3
_geom_torsion_site_symmetry_4
_geom_torsion_publ_flag
C8 Pt1 N1 C3 137.5(3) . . . . ?
C2 Pt1 N1 C3 -128.7(3) . . . . ?
C1 Pt1 N1 C3 -125(2) . . . . ?
N4 Pt1 N1 C3 51.6(3) . . . . ?
N5 Pt1 N1 C3 -41.8(3) . . . . ?
C8 Pt1 N1 N2 -37.64(19) . . . . ?
C2 Pt1 N1 N2 56.2(2) . . . . ?
C1 Pt1 N1 N2 60(2) . . . . ?
N4 Pt1 N1 N2 -123.51(19) . . . . ?
N5 Pt1 N1 N2 143.08(19) . . . . ?
C3 N1 N2 C5 0.3(3) . . . . ?
Pt1 N1 N2 C5 176.68(19) . . . . ?
C3 N1 N2 C6 -179.6(2) . . . . ?
Pt1 N1 N2 C6 -3.3(3) . . . . ?
C14 N3 N4 C16 0.2(3) . . . . ?
C13 N3 N4 C16 179.5(3) . . . . ?
C14 N3 N4 Pt1 177.64(19) . . . . ?
C13 N3 N4 Pt1 -3.1(3) . . . . ?
C8 Pt1 N4 C16 -143.2(3) . . . . ?
C2 Pt1 N4 C16 125.7(11) . . . . ?
C1 Pt1 N4 C16 121.8(3) . . . . ?
N1 Pt1 N4 C16 -58.1(3) . . . . ?
N5 Pt1 N4 C16 39.1(3) . . . . ?
C8 Pt1 N4 N3 40.2(2) . . . . ?
C2 Pt1 N4 N3 -50.8(12) . . . . ?
C1 Pt1 N4 N3 -54.8(2) . . . . ?
N1 Pt1 N4 N3 125.4(2) . . . . ?
N5 Pt1 N4 N3 -137.5(2) . . . . ?
C8 Pt1 N5 C17 -158(2) . . . . ?
C2 Pt1 N5 C17 97.6(2) . . . . ?
C1 Pt1 N5 C17 -177.8(2) . . . . ?
N4 Pt1 N5 C17 -87.5(2) . . . . ?
N1 Pt1 N5 C17 4.8(2) . . . . ?
N2 N1 C3 C4 -0.4(3) . . . . ?
Pt1 N1 C3 C4 -176.0(2) . . . . ?
N1 C3 C4 C5 0.3(4) . . . . ?
N1 N2 C5 C4 -0.2(4) . . . . ?
C6 N2 C5 C4 179.8(3) . . . . ?
C3 C4 C5 N2 0.0(4) . . . . ?
C5 N2 C6 C7 -125.9(3) . . . . ?
N1 N2 C6 C7 54.1(3) . . . . ?
N2 C6 C7 C12 125.2(3) . . . . ?
N2 C6 C7 C8 -50.9(3) . . . . ?
C12 C7 C8 C9 -8.8(4) . . . . ?
C6 C7 C8 C9 167.1(3) . . . . ?
C12 C7 C8 Pt1 178.8(2) . . . . ?
C6 C7 C8 Pt1 -5.3(3) . . . . ?
C2 Pt1 C8 C7 -52.4(2) . . . . ?
C1 Pt1 C8 C7 -136.9(2) . . . . ?
N4 Pt1 C8 C7 132.7(2) . . . . ?
N1 Pt1 C8 C7 40.5(2) . . . . ?
N5 Pt1 C8 C7 -157(2) . . . . ?
C2 Pt1 C8 C9 135.5(2) . . . . ?
C1 Pt1 C8 C9 51.0(2) . . . . ?
N4 Pt1 C8 C9 -39.4(2) . . . . ?
N1 Pt1 C8 C9 -131.6(2) . . . . ?
N5 Pt1 C8 C9 31(2) . . . . ?
C7 C8 C9 C10 9.0(4) . . . . ?
Pt1 C8 C9 C10 -178.6(2) . . . . ?
C7 C8 C9 C13 -168.3(3) . . . . ?
Pt1 C8 C9 C13 4.1(4) . . . . ?
C8 C9 C10 C11 -2.2(5) . . . . ?
C13 C9 C10 C11 175.2(3) . . . . ?
C9 C10 C11 C12 -5.1(5) . . . . ?
C10 C11 C12 C7 5.3(5) . . . . ?
C8 C7 C12 C11 1.7(4) . . . . ?
C6 C7 C12 C11 -174.3(3) . . . . ?
C14 N3 C13 C9 131.4(3) . . . . ?
N4 N3 C13 C9 -47.8(4) . . . . ?
C10 C9 C13 N3 -128.8(3) . . . . ?
C8 C9 C13 N3 48.6(4) . . . . ?
N4 N3 C14 C15 -0.2(3) . . . . ?
C13 N3 C14 C15 -179.4(3) . . . . ?
N3 C14 C15 C16 0.1(3) . . . . ?
N3 N4 C16 C15 -0.2(3) . . . . ?
Pt1 N4 C16 C15 -177.1(2) . . . . ?
C14 C15 C16 N4 0.1(3) . . . . ?
Pt1 N5 C17 C18 106.0(3) . . . . ?
Pt1 N5 C17 C22 -71.9(3) . . . . ?
C22 C17 C18 C19 1.0(4) . . . . ?
N5 C17 C18 C19 -176.9(3) . . . . ?
C17 C18 C19 C20 -0.4(5) . . . . ?
C18 C19 C20 C21 -0.3(5) . . . . ?
C19 C20 C21 C22 0.4(5) . . . . ?
C20 C21 C22 C17 0.2(4) . . . . ?
C18 C17 C22 C21 -0.9(4) . . . . ?
N5 C17 C22 C21 177.0(2) . . . . ?
C47 B1 C23 C24 -102.7(3) . . . . ?
C39 B1 C23 C24 20.1(3) . . . . ?
C31 B1 C23 C24 136.1(2) . . . . ?
C47 B1 C23 C28 73.5(3) . . . . ?
C39 B1 C23 C28 -163.7(2) . . . . ?
C31 B1 C23 C28 -47.7(3) . . . . ?
C28 C23 C24 C25 3.3(4) . . . . ?
B1 C23 C24 C25 179.5(2) . . . . ?
C23 C24 C25 C26 -1.2(4) . . . . ?
C23 C24 C25 C29 179.6(3) . . . . ?
C24 C25 C26 C27 -1.4(4) . . . . ?
C29 C25 C26 C27 177.8(3) . . . . ?
C25 C26 C27 C28 1.7(4) . . . . ?
C25 C26 C27 C30 -179.8(2) . . . . ?
C26 C27 C28 C23 0.5(4) . . . . ?
C30 C27 C28 C23 -178.0(2) . . . . ?
C24 C23 C28 C27 -3.0(4) . . . . ?
B1 C23 C28 C27 -179.5(2) . . . . ?
C26 C25 C29 F1 144.3(4) . . . . ?
C24 C25 C29 F1 -36.5(5) . . . . ?
C26 C25 C29 F2 -94.0(4) . . . . ?
C24 C25 C29 F2 85.2(4) . . . . ?
C26 C25 C29 F3 23.3(4) . . . . ?
C24 C25 C29 F3 -157.4(3) . . . . ?
C28 C27 C30 F4 -166.7(2) . . . . ?
C26 C27 C30 F4 14.7(3) . . . . ?
C28 C27 C30 F5 72.3(3) . . . . ?
C26 C27 C30 F5 -106.2(3) . . . . ?
C28 C27 C30 F6 -46.4(3) . . . . ?
C26 C27 C30 F6 135.1(2) . . . . ?
C47 B1 C31 C32 -137.9(2) . . . . ?
C23 B1 C31 C32 -20.4(3) . . . . ?
C39 B1 C31 C32 102.7(2) . . . . ?
C47 B1 C31 C36 47.6(3) . . . . ?
C23 B1 C31 C36 165.1(2) . . . . ?
C39 B1 C31 C36 -71.8(3) . . . . ?
C36 C31 C32 C33 0.4(3) . . . . ?
B1 C31 C32 C33 -174.3(2) . . . . ?
C31 C32 C33 C34 0.9(4) . . . . ?
C31 C32 C33 C37 179.5(2) . . . . ?
C32 C33 C34 C35 -1.2(4) . . . . ?
C37 C33 C34 C35 -179.8(2) . . . . ?
C33 C34 C35 C36 0.2(4) . . . . ?
C33 C34 C35 C38 179.8(2) . . . . ?
C34 C35 C36 C31 1.2(4) . . . . ?
C38 C35 C36 C31 -178.5(2) . . . . ?
C32 C31 C36 C35 -1.5(3) . . . . ?
B1 C31 C36 C35 173.5(2) . . . . ?
C32 C33 C37 F7 156.3(3) . . . . ?
C34 C33 C37 F7 -25.1(4) . . . . ?
C32 C33 C37 F8 37.0(4) . . . . ?
C34 C33 C37 F8 -144.4(3) . . . . ?
C32 C33 C37 F9 -82.2(4) . . . . ?
C34 C33 C37 F9 96.4(3) . . . . ?
C34 C35 C38 F10 95.6(5) . . . . ?
C36 C35 C38 F10 -84.7(5) . . . . ?
C34 C35 C38 F12 -135.1(3) . . . . ?
C36 C35 C38 F12 44.5(4) . . . . ?
C34 C35 C38 F11 -20.6(4) . . . . ?
C36 C35 C38 F11 159.0(3) . . . . ?
C47 B1 C39 C40 154.9(2) . . . . ?
C23 B1 C39 C40 35.2(3) . . . . ?
C31 B1 C39 C40 -85.4(3) . . . . ?
C47 B1 C39 C44 -32.4(3) . . . . ?
C23 B1 C39 C44 -152.0(2) . . . . ?
C31 B1 C39 C44 87.3(3) . . . . ?
C44 C39 C40 C41 1.7(4) . . . . ?
B1 C39 C40 C41 174.7(2) . . . . ?
C39 C40 C41 C42 -3.0(4) . . . . ?
C39 C40 C41 C45 176.1(2) . . . . ?
C40 C41 C42 C43 1.7(4) . . . . ?
C45 C41 C42 C43 -177.3(3) . . . . ?
C41 C42 C43 C44 0.7(4) . . . . ?
C41 C42 C43 C46 -177.8(3) . . . . ?
C42 C43 C44 C39 -2.0(4) . . . . ?
C46 C43 C44 C39 176.6(2) . . . . ?
C40 C39 C44 C43 0.8(4) . . . . ?
B1 C39 C44 C43 -172.4(2) . . . . ?
C42 C41 C45 F15 5.6(4) . . . . ?
C40 C41 C45 F15 -173.5(3) . . . . ?
C42 C41 C45 F13 -115.8(3) . . . . ?
C40 C41 C45 F13 65.1(3) . . . . ?
C42 C41 C45 F14 126.2(3) . . . . ?
C40 C41 C45 F14 -52.9(4) . . . . ?
C42 C43 C46 F17 110.3(3) . . . . ?
C44 C43 C46 F17 -68.3(3) . . . . ?
C42 C43 C46 F16 -131.3(3) . . . . ?
C44 C43 C46 F16 50.1(3) . . . . ?
C42 C43 C46 F18 -9.3(4) . . . . ?
C44 C43 C46 F18 172.1(3) . . . . ?
C23 B1 C47 C52 -93.8(2) . . . . ?
C39 B1 C47 C52 141.3(2) . . . . ?
C31 B1 C47 C52 27.0(3) . . . . ?
C23 B1 C47 C48 81.8(2) . . . . ?
C39 B1 C47 C48 -43.2(3) . . . . ?
C31 B1 C47 C48 -157.5(2) . . . . ?
C52 C47 C48 C49 -2.1(3) . . . . ?
B1 C47 C48 C49 -178.0(2) . . . . ?
C47 C48 C49 C50 1.1(4) . . . . ?
C47 C48 C49 C53 -177.2(2) . . . . ?
C48 C49 C50 C51 0.9(4) . . . . ?
C53 C49 C50 C51 179.1(2) . . . . ?
C49 C50 C51 C52 -1.7(4) . . . . ?
C49 C50 C51 C54 179.7(2) . . . . ?
C50 C51 C52 C47 0.6(4) . . . . ?
C54 C51 C52 C47 179.2(2) . . . . ?
C48 C47 C52 C51 1.3(3) . . . . ?
B1 C47 C52 C51 177.0(2) . . . . ?
C48 C49 C53 F19 62.5(3) . . . . ?
C50 C49 C53 F19 -115.8(3) . . . . ?
C48 C49 C53 F21 -176.3(2) . . . . ?
C50 C49 C53 F21 5.4(4) . . . . ?
C48 C49 C53 F20 -56.6(3) . . . . ?
C50 C49 C53 F20 125.1(3) . . . . ?
C50 C51 C54 F22 -129.4(2) . . . . ?
C52 C51 C54 F22 52.0(3) . . . . ?
C50 C51 C54 F24 -8.6(3) . . . . ?
C52 C51 C54 F24 172.8(2) . . . . ?
C50 C51 C54 F23 111.3(3) . . . . ?
C52 C51 C54 F23 -67.4(3) . . . . ?
